data_7114704
loop_
_publ_author_name
'Lee, Junghyun'
'Lee, Chongchan'
'Kang, Sang Ook'
'Ko, Jaejung'
'Lee, Shim Sung'

_publ_section_title
;
 The first 1,3-digermyla-2-nickela-carboranylene and the Ni-catalyzed
 double germylation of unsaturated organic substrates
;
_journal_issue 18
_journal_name_full 'Chemical Communications'
_journal_page_first 1730
_journal_paper_doi 10.1039/b105026p
_journal_year 2001
_chemical_formula_sum 'C15 H32 B10 Ge2 O'
_chemical_formula_weight 481.69
_chemical_name_systematic
; 
? 
;
_space_group_IT_number 61
_symmetry_cell_setting orthorhombic
_symmetry_space_group_name_Hall '-P 2ac 2ab'
_symmetry_space_group_name_H-M 'P b c a'
_atom_sites_solution_hydrogens geom
_atom_sites_solution_primary direct
_atom_sites_solution_secondary difmap
_audit_creation_method SHELXTL
_cell_angle_alpha 90.00
_cell_angle_beta 90.00
_cell_angle_gamma 90.00
_cell_formula_units_Z 8
_cell_length_a 16.6363(9)
_cell_length_b 15.3576(8)
_cell_length_c 18.9404(10)
_cell_measurement_reflns_used 30403
_cell_measurement_temperature 298(2)
_cell_measurement_theta_max 28.30
_cell_measurement_theta_min 2.10
_cell_volume 4839.2(4)
_computing_cell_refinement 'SMART (Siemens, 1996)'
_computing_data_collection 'SMART (Siemens, 1996)'
_computing_data_reduction 'SAINT (Siemens, 1996)'
_computing_molecular_graphics SHELXTL
_computing_publication_material SHELXTL
_computing_structure_refinement SHELXTL
_computing_structure_solution 'SHELXTL (Siemens, 1996)'
_diffrn_ambient_temperature 298(2)
_diffrn_measured_fraction_theta_full 0.995
_diffrn_measured_fraction_theta_max 0.995
_diffrn_measurement_device_type 'CCD area detector'
_diffrn_measurement_method 'phi and omega scans'
_diffrn_radiation_monochromator graphite
_diffrn_radiation_source 'fine-focus sealed tube'
_diffrn_radiation_type MoK\a
_diffrn_radiation_wavelength 0.71073
_diffrn_reflns_av_R_equivalents 0.0950
_diffrn_reflns_av_sigmaI/netI 0.0677
_diffrn_reflns_limit_h_max 21
_diffrn_reflns_limit_h_min -17
_diffrn_reflns_limit_k_max 20
_diffrn_reflns_limit_k_min -16
_diffrn_reflns_limit_l_max 25
_diffrn_reflns_limit_l_min -24
_diffrn_reflns_number 30403
_diffrn_reflns_theta_full 28.30
_diffrn_reflns_theta_max 28.30
_diffrn_reflns_theta_min 2.10
_exptl_absorpt_coefficient_mu 2.488
_exptl_absorpt_correction_type none
_exptl_crystal_colour colorless
_exptl_crystal_density_diffrn 1.322
_exptl_crystal_density_method 'not measured'
_exptl_crystal_description plate
_exptl_crystal_F_000 1952
_exptl_crystal_size_max 0.20
_exptl_crystal_size_mid 0.30
_exptl_crystal_size_min 0.40
_refine_diff_density_max 0.303
_refine_diff_density_min -0.404
_refine_diff_density_rms 0.062
_refine_ls_extinction_method none
_refine_ls_goodness_of_fit_ref 0.951
_refine_ls_hydrogen_treatment mixed
_refine_ls_matrix_type full
_refine_ls_number_parameters 253
_refine_ls_number_reflns 5992
_refine_ls_number_restraints 0
_refine_ls_restrained_S_all 0.951
_refine_ls_R_factor_all 0.0911
_refine_ls_R_factor_gt 0.0378
_refine_ls_shift/su_max 0.001
_refine_ls_shift/su_mean 0.000
_refine_ls_structure_factor_coef Fsqd
_refine_ls_weighting_details 'calc w=1/[\s^2^(Fo^2^)+(0.0413P)^2^+0.0000P] where P=(Fo^2^+2Fc^2^)/3'
_refine_ls_weighting_scheme calc
_refine_ls_wR_factor_gt 0.0781
_refine_ls_wR_factor_ref 0.0935
_reflns_number_gt 3513
_reflns_number_total 5992
_reflns_threshold_expression >2sigma(I)
_cod_data_source_file b105026p.txt
_cod_data_source_block kjj28
_cod_depositor_comments
;
The following automatic conversions were performed:

'_symmetry_cell_setting' value 'Orthorhombic' changed to
'orthorhombic' according to
/usr/data/users/saulius/automatic-downloads/retrospective/RSC/lib/dictionaries/cif_core.dic
dictionary named 'cif_core.dic' version 2.4.2 from 2011-04-26.

Automatic conversion script
Id: cif_fix_values 2281 2013-09-26 08:29:07Z andrius 
;
_cod_original_sg_symbol_H-M Pbca
_cod_database_code 7114704

loop_
_symmetry_equiv_pos_as_xyz
'x, y, z'
'-x+1/2, -y, z+1/2'
'-x, y+1/2, -z+1/2'
'x+1/2, -y+1/2, -z'
'-x, -y, -z'
'x-1/2, y, -z-1/2'
'x, -y-1/2, z-1/2'
'-x-1/2, y-1/2, z'

loop_
_atom_site_label
_atom_site_type_symbol
_atom_site_fract_x
_atom_site_fract_y
_atom_site_fract_z
_atom_site_U_iso_or_equiv
_atom_site_adp_type
_atom_site_occupancy
_atom_site_symmetry_multiplicity
_atom_site_calc_flag
_atom_site_refinement_flags
Ge1 Ge 0.084184(19) 0.639787(17) 0.356184(16) 0.04444(10) Uani 1 1 d .
Ge2 Ge 0.06736(2) 0.844089(19) 0.389704(18) 0.05599(12) Uani 1 1 d .
O O 0.33167(14) 1.01965(15) 0.57572(13) 0.0769(7) Uani 1 1 d .
B1 B -0.0072(2) 0.6784(2) 0.20567(18) 0.0542(9) Uani 1 1 d .
H1 H 0.0184 0.6316 0.1808 0.065 Uiso 1 1 calc R
B2 B -0.0853(2) 0.6591(2) 0.2659(2) 0.0560(9) Uani 1 1 d .
H2 H -0.1041 0.6013 0.2756 0.067 Uiso 1 1 calc R
B3 B -0.1049(3) 0.7118(2) 0.1853(2) 0.0692(11) Uani 1 1 d .
H3 H -0.1355 0.6844 0.1485 0.083 Uiso 1 1 calc R
B4 B -0.0226(3) 0.7810(2) 0.1663(2) 0.0645(11) Uani 1 1 d .
H4 H -0.0060 0.7931 0.1188 0.077 Uiso 1 1 calc R
B5 B 0.0477(2) 0.7702(2) 0.23568(17) 0.0509(9) Uani 1 1 d .
H5 H 0.1047 0.7756 0.2290 0.061 Uiso 1 1 calc R
B6 B -0.0799(2) 0.7386(2) 0.3322(2) 0.0527(9) Uani 1 1 d .
H6 H -0.0950 0.7265 0.3801 0.063 Uiso 1 1 calc R
B7 B -0.1511(2) 0.7491(2) 0.2648(2) 0.0653(11) Uani 1 1 d .
H7 H -0.2076 0.7433 0.2737 0.078 Uiso 1 1 calc R
B8 B -0.1117(3) 0.8248(2) 0.2019(2) 0.0670(11) Uani 1 1 d .
H8 H -0.1465 0.8618 0.1748 0.080 Uiso 1 1 calc R
B9 B -0.0174(2) 0.8606(2) 0.23249(19) 0.0580(10) Uani 1 1 d .
H9 H 0.0022 0.9182 0.2231 0.070 Uiso 1 1 calc R
B10 B -0.0953(2) 0.8410(2) 0.2925(2) 0.0595(10) Uani 1 1 d .
H10 H -0.1201 0.8881 0.3178 0.071 Uiso 1 1 calc R
C1 C 0.00488(17) 0.69830(15) 0.29342(13) 0.0408(6) Uani 1 1 d .
C2 C -0.00154(17) 0.80565(15) 0.30917(14) 0.0428(7) Uani 1 1 d .
C3 C 0.16088(19) 0.57741(19) 0.29804(19) 0.0676(9) Uani 1 1 d .
H3A H 0.1995 0.5488 0.3277 0.081 Uiso 1 1 calc R
H3B H 0.1880 0.6177 0.2675 0.081 Uiso 1 1 calc R
H3C H 0.1331 0.5348 0.2701 0.081 Uiso 1 1 calc R
C4 C 0.0271(2) 0.5654(2) 0.42041(19) 0.0746(10) Uani 1 1 d .
H4A H 0.0647 0.5367 0.4510 0.090 Uiso 1 1 calc R
H4B H -0.0025 0.5227 0.3942 0.090 Uiso 1 1 calc R
H4C H -0.0094 0.5997 0.4482 0.090 Uiso 1 1 calc R
C5 C -0.0042(3) 0.8705(3) 0.4679(2) 0.1077(16) Uani 1 1 d .
H5A H 0.0269 0.8894 0.5078 0.129 Uiso 1 1 calc R
H5B H -0.0340 0.8192 0.4804 0.129 Uiso 1 1 calc R
H5C H -0.0407 0.9158 0.4543 0.129 Uiso 1 1 calc R
C6 C 0.1277(3) 0.9452(2) 0.3609(2) 0.1098(17) Uani 1 1 d .
H6A H 0.1612 0.9642 0.3991 0.132 Uiso 1 1 calc R
H6B H 0.0912 0.9911 0.3481 0.132 Uiso 1 1 calc R
H6C H 0.1606 0.9307 0.3209 0.132 Uiso 1 1 calc R
C7 C 0.13468(19) 0.74090(16) 0.40202(14) 0.0455(7) Uani 1 1 d .
H7A H 0.1831 0.7522 0.3759 0.055 Uiso 1 1 calc R
C8 C 0.1614(2) 0.72337(19) 0.47850(16) 0.0611(9) Uani 1 1 d .
H8A H 0.1149 0.7121 0.5071 0.073 Uiso 1 1 calc R
H8B H 0.1948 0.6724 0.4796 0.073 Uiso 1 1 calc R
C9 C 0.2075(2) 0.79972(18) 0.50913(15) 0.0508(7) Uani 1 1 d .
C10 C 0.1788(2) 0.8479(2) 0.56514(16) 0.0661(9) Uani 1 1 d .
H10A H 0.1304 0.8296 0.5883 0.079 Uiso 1 1 calc R
C11 C 0.2180(2) 0.9222(2) 0.58898(17) 0.0656(9) Uani 1 1 d .
H11A H 0.1961 0.9552 0.6275 0.079 Uiso 1 1 calc R
C12 C 0.2878(2) 0.9479(2) 0.55741(16) 0.0555(8) Uani 1 1 d .
C13 C 0.3189(2) 0.8983(2) 0.50272(17) 0.0630(9) Uani 1 1 d .
H13A H 0.3687 0.9151 0.4810 0.076 Uiso 1 1 calc R
C14 C 0.2793(2) 0.8258(2) 0.47942(16) 0.0594(8) Uani 1 1 d .
H14A H 0.3019 0.7922 0.4416 0.071 Uiso 1 1 calc R
C15 C 0.3030(3) 1.0738(3) 0.6296(2) 0.0913(13) Uani 1 1 d .
H15A H 0.3400 1.1209 0.6368 0.110 Uiso 1 1 calc R
H15B H 0.2980 1.0409 0.6724 0.110 Uiso 1 1 calc R
H15C H 0.2515 1.0967 0.6165 0.110 Uiso 1 1 calc R

loop_
_atom_site_aniso_label
_atom_site_aniso_U_11
_atom_site_aniso_U_22
_atom_site_aniso_U_33
_atom_site_aniso_U_23
_atom_site_aniso_U_13
_atom_site_aniso_U_12
Ge1 0.04918(19) 0.03372(15) 0.05040(18) 0.00518(12) -0.00199(15) -0.00309(13)
Ge2 0.0711(3) 0.03654(17) 0.0603(2) -0.00498(14) -0.01443(18) -0.00166(15)
O 0.0709(16) 0.0771(16) 0.0826(17) -0.0239(13) 0.0033(14) -0.0178(13)
B1 0.072(3) 0.0470(19) 0.0438(19) -0.0074(15) -0.0054(18) 0.0018(17)
B2 0.053(2) 0.0418(18) 0.073(3) -0.0056(16) -0.0072(19) -0.0088(16)
B3 0.087(3) 0.057(2) 0.064(3) -0.0089(19) -0.026(2) 0.003(2)
B4 0.089(3) 0.055(2) 0.049(2) 0.0075(17) -0.005(2) 0.002(2)
B5 0.056(2) 0.0445(18) 0.052(2) 0.0080(15) 0.0105(18) -0.0027(16)
B6 0.054(2) 0.0475(18) 0.056(2) 0.0008(15) 0.0084(18) -0.0023(16)
B7 0.047(2) 0.066(2) 0.083(3) -0.003(2) -0.010(2) 0.0000(18)
B8 0.077(3) 0.051(2) 0.073(3) 0.0003(19) -0.025(2) 0.0079(19)
B9 0.075(3) 0.0411(18) 0.058(2) 0.0147(16) -0.0089(19) 0.0017(17)
B10 0.059(2) 0.047(2) 0.072(3) -0.0032(17) -0.006(2) 0.0121(17)
C1 0.0483(17) 0.0310(13) 0.0431(15) 0.0013(11) -0.0017(13) -0.0020(11)
C2 0.0542(18) 0.0305(13) 0.0436(16) 0.0006(11) -0.0009(14) 0.0009(12)
C3 0.063(2) 0.0490(18) 0.091(3) -0.0078(17) 0.002(2) 0.0051(15)
C4 0.076(3) 0.063(2) 0.085(2) 0.0284(19) -0.002(2) -0.0106(18)
C5 0.121(4) 0.125(3) 0.077(3) -0.052(2) -0.020(3) 0.046(3)
C6 0.126(4) 0.053(2) 0.151(4) 0.028(2) -0.063(3) -0.034(2)
C7 0.0555(19) 0.0409(15) 0.0402(16) 0.0045(12) -0.0026(14) -0.0070(13)
C8 0.073(2) 0.0547(19) 0.056(2) 0.0052(14) -0.0101(17) -0.0100(16)
C9 0.058(2) 0.0547(18) 0.0399(16) 0.0026(13) -0.0059(15) -0.0041(15)
C10 0.066(2) 0.084(2) 0.0484(19) 0.0005(17) 0.0083(17) -0.0216(19)
C11 0.070(2) 0.079(2) 0.0476(19) -0.0146(16) 0.0073(18) -0.0043(18)
C12 0.052(2) 0.0596(19) 0.0550(19) -0.0047(15) -0.0064(16) -0.0072(16)
C13 0.049(2) 0.084(2) 0.056(2) -0.0080(18) 0.0026(17) -0.0118(17)
C14 0.054(2) 0.072(2) 0.0522(19) -0.0117(16) 0.0016(16) -0.0031(17)
C15 0.096(3) 0.085(3) 0.093(3) -0.035(2) 0.009(2) -0.016(2)

loop_
_atom_type_symbol
_atom_type_description
_atom_type_scat_dispersion_real
_atom_type_scat_dispersion_imag
_atom_type_scat_source
C C 0.0033 0.0016 'International Tables Vol C Tables 4.2.6.8 and 6.1.1.4'
H H 0.0000 0.0000 'International Tables Vol C Tables 4.2.6.8 and 6.1.1.4'
B B 0.0013 0.0007 'International Tables Vol C Tables 4.2.6.8 and 6.1.1.4'
O O 0.0106 0.0060 'International Tables Vol C Tables 4.2.6.8 and 6.1.1.4'
Ge Ge 0.1547 1.8001 'International Tables Vol C Tables 4.2.6.8 and 6.1.1.4'

loop_
_geom_angle_atom_site_label_1
_geom_angle_atom_site_label_2
_geom_angle_atom_site_label_3
_geom_angle
C4 Ge1 C3 113.05(15)
C4 Ge1 C7 113.64(14)
C3 Ge1 C7 111.08(13)
C4 Ge1 C1 108.62(13)
C3 Ge1 C1 108.67(13)
C7 Ge1 C1 100.96(10)
C6 Ge2 C5 111.5(2)
C6 Ge2 C7 112.88(17)
C5 Ge2 C7 115.39(15)
C6 Ge2 C2 108.68(14)
C5 Ge2 C2 107.01(16)
C7 Ge2 C2 100.39(10)
C12 O C15 118.8(3)
C1 B1 B3 105.8(3)
C1 B1 B2 58.83(19)
B3 B1 B2 60.3(2)
C1 B1 B4 105.7(2)
B3 B1 B4 60.6(2)
B2 B1 B4 108.6(3)
C1 B1 B5 58.89(16)
B3 B1 B5 108.5(2)
B2 B1 B5 107.9(2)
B4 B1 B5 60.0(2)
C1 B2 B6 59.21(18)
C1 B2 B1 59.06(18)
B6 B2 B1 108.1(2)
C1 B2 B3 105.5(3)
B6 B2 B3 108.1(2)
B1 B2 B3 59.6(2)
C1 B2 B7 105.9(2)
B6 B2 B7 59.7(2)
B1 B2 B7 108.6(3)
B3 B2 B7 60.9(2)
B1 B3 B2 60.1(2)
B1 B3 B8 108.0(3)
B2 B3 B8 108.0(3)
B1 B3 B4 60.1(2)
B2 B3 B4 108.0(3)
B8 B3 B4 59.7(2)
B1 B3 B7 108.0(3)
B2 B3 B7 59.7(2)
B8 B3 B7 60.4(2)
B4 B3 B7 108.1(3)
B9 B4 B1 108.3(2)
B9 B4 B8 60.1(2)
B1 B4 B8 107.6(3)
B9 B4 B5 60.1(2)
B1 B4 B5 60.34(19)
B8 B4 B5 108.0(3)
B9 B4 B3 108.2(3)
B1 B4 B3 59.3(2)
B8 B4 B3 60.1(2)
B5 B4 B3 107.7(3)
C2 B5 C1 58.90(16)
C2 B5 B9 58.70(18)
C1 B5 B9 105.9(2)
C2 B5 B4 105.0(3)
C1 B5 B4 105.1(2)
B9 B5 B4 59.5(2)
C2 B5 B1 105.5(2)
C1 B5 B1 58.48(17)
B9 B5 B1 107.3(3)
B4 B5 B1 59.7(2)
C1 B6 C2 58.75(17)
C1 B6 B7 106.2(3)
C2 B6 B7 105.9(2)
C1 B6 B2 58.77(18)
C2 B6 B2 105.9(2)
B7 B6 B2 60.5(2)
C1 B6 B10 105.1(2)
C2 B6 B10 57.80(18)
B7 B6 B10 60.5(2)
B2 B6 B10 108.0(3)
B6 B7 B2 59.9(2)
B6 B7 B10 60.1(2)
B2 B7 B10 107.2(3)
B6 B7 B3 107.1(3)
B2 B7 B3 59.4(2)
B10 B7 B3 106.3(3)
B6 B7 B8 107.3(3)
B2 B7 B8 106.9(3)
B10 B7 B8 59.1(2)
B3 B7 B8 59.3(2)
B10 B8 B9 59.7(2)
B10 B8 B4 107.3(3)
B9 B8 B4 59.7(2)
B10 B8 B3 107.7(3)
B9 B8 B3 107.9(3)
B4 B8 B3 60.2(2)
B10 B8 B7 59.9(2)
B9 B8 B7 108.1(3)
B4 B8 B7 108.3(3)
B3 B8 B7 60.3(2)
C2 B9 B10 58.31(19)
C2 B9 B4 105.8(2)
B10 B9 B4 108.0(3)
C2 B9 B8 105.3(3)
B10 B9 B8 60.0(2)
B4 B9 B8 60.2(2)
C2 B9 B5 58.95(17)
B10 B9 B5 107.3(2)
B4 B9 B5 60.4(2)
B8 B9 B5 108.3(3)
C2 B10 B9 59.38(19)
C2 B10 B8 106.4(3)
B9 B10 B8 60.3(2)
C2 B10 B6 59.77(18)
B9 B10 B6 108.8(3)
B8 B10 B6 108.2(3)
C2 B10 B7 106.6(2)
B9 B10 B7 109.4(3)
B8 B10 B7 61.0(2)
B6 B10 B7 59.4(2)
C2 C1 B2 110.3(2)
C2 C1 B1 110.0(2)
B2 C1 B1 62.1(2)
C2 C1 B6 60.95(17)
B2 C1 B6 62.0(2)
B1 C1 B6 112.8(2)
C2 C1 B5 60.41(16)
B2 C1 B5 113.6(2)
B1 C1 B5 62.63(18)
B6 C1 B5 112.7(2)
C2 C1 Ge1 112.30(16)
B2 C1 Ge1 127.51(18)
B1 C1 Ge1 125.51(19)
B6 C1 Ge1 117.04(18)
B5 C1 Ge1 113.4(2)
C1 C2 B10 110.1(2)
C1 C2 B9 110.2(2)
B10 C2 B9 62.3(2)
C1 C2 B5 60.69(16)
B10 C2 B5 113.4(2)
B9 C2 B5 62.35(19)
C1 C2 B6 60.30(17)
B10 C2 B6 62.43(19)
B9 C2 B6 113.3(2)
B5 C2 B6 112.4(2)
C1 C2 Ge2 112.92(16)
B10 C2 Ge2 125.45(19)
B9 C2 Ge2 126.52(19)
B5 C2 Ge2 116.2(2)
B6 C2 Ge2 114.76(19)
C8 C7 Ge2 114.8(2)
C8 C7 Ge1 113.62(18)
Ge2 C7 Ge1 110.04(14)
C9 C8 C7 111.8(2)
C10 C9 C14 117.3(3)
C10 C9 C8 122.3(3)
C14 C9 C8 120.4(3)
C9 C10 C11 121.9(3)
C12 C11 C10 119.7(3)
C11 C12 O 125.2(3)
C11 C12 C13 119.1(3)
O C12 C13 115.6(3)
C14 C13 C12 120.6(3)
C13 C14 C9 121.5(3)

loop_
_geom_bond_atom_site_label_1
_geom_bond_atom_site_label_2
_geom_bond_distance
Ge1 C4 1.920(3)
Ge1 C3 1.939(3)
Ge1 C7 1.967(3)
Ge1 C1 1.990(3)
Ge2 C6 1.928(4)
Ge2 C5 1.943(4)
Ge2 C7 1.954(3)
Ge2 C2 1.997(3)
O C12 1.367(3)
O C15 1.400(4)
B1 C1 1.702(4)
B1 B3 1.746(6)
B1 B2 1.754(5)
B1 B4 1.761(5)
B1 B5 1.773(5)
B2 C1 1.698(4)
B2 B6 1.753(5)
B2 B3 1.758(5)
B2 B7 1.763(5)
B3 B8 1.768(5)
B3 B4 1.770(6)
B3 B7 1.785(6)
B4 B9 1.752(5)
B4 B8 1.762(6)
B4 B5 1.767(5)
B5 C2 1.705(4)
B5 C1 1.709(4)
B5 B9 1.763(5)
B6 C1 1.706(4)
B6 C2 1.717(4)
B6 B7 1.749(5)
B6 B10 1.761(5)
B7 B10 1.769(5)
B7 B8 1.788(6)
B8 B10 1.755(5)
B8 B9 1.760(6)
B9 C2 1.700(4)
B9 B10 1.750(6)
B10 C2 1.681(5)
C1 C2 1.679(3)
C7 C8 1.539(4)
C8 C9 1.516(4)
C9 C10 1.378(4)
C9 C14 1.380(4)
C10 C11 1.390(4)
C11 C12 1.364(4)
C12 C13 1.386(4)
C13 C14 1.368(4)
